data_7005315
loop_
_publ_author_name
'Riis-Johannessen, T'
'Harding, Lindsay P.'
'Jeffery, John C.'
'Moon, Ryan'
'Rice, Craig R.'

_publ_section_title
;
 Allosteric deprogramming of a trinuclear heterometallic helicate.
;
_journal_issue 16
_journal_name_full 'Dalton transactions (Cambridge, England : 2003)'
_journal_page_first 1577
_journal_page_last 1587
_journal_paper_doi 10.1039/b700539c
_journal_year 2007
_chemical_formula_sum 'C116 H128 Cl5 Cu N20 O38 S4 Zn2'
_chemical_formula_weight 2910.15
_chemical_name_systematic
;
?
;
_space_group_IT_number 14
_symmetry_cell_setting monoclinic
_symmetry_space_group_name_Hall '-P 2yn'
_symmetry_space_group_name_H-M 'P 1 21/n 1'
_atom_sites_solution_hydrogens geom
_atom_sites_solution_primary direct
_atom_sites_solution_secondary difmap
_audit_creation_method SHELXL-97
_cell_angle_alpha 90.00
_cell_angle_beta 93.22(3)
_cell_angle_gamma 90.00
_cell_formula_units_Z 4
_cell_length_a 20.516(4)
_cell_length_b 26.356(5)
_cell_length_c 23.514(5)
_cell_measurement_reflns_used 4551
_cell_measurement_temperature 100(2)
_cell_measurement_theta_max 43.909
_cell_measurement_theta_min 4.377
_cell_volume 12694(4)
_computing_cell_refinement 'SAINT (Bruker, 2001)'
_computing_data_collection 'SMART (Bruker, 2001)'
_computing_data_reduction 'SHELXTL (Bruker, 2001)'
_computing_molecular_graphics 'SHELXTL (Bruker, 2001)'
_computing_publication_material 'SHELXTL (Bruker, 2001)'
_computing_structure_refinement 'SHELXTL (Bruker, 2001)'
_computing_structure_solution 'SHELXTL (Bruker, 2001)'
_diffrn_ambient_temperature 100(2)
_diffrn_detector_area_resol_mean 8.5
_diffrn_measured_fraction_theta_full 0.999
_diffrn_measured_fraction_theta_max 0.999
_diffrn_measurement_device_type 'CCD area detector'
_diffrn_measurement_method 'frames each covering 0.3\% in\w'
_diffrn_radiation_monochromator graphite
_diffrn_radiation_source 'fine-focus sealed tube'
_diffrn_radiation_type MoK\a
_diffrn_radiation_wavelength 0.71073
_diffrn_reflns_av_R_equivalents 0.0670
_diffrn_reflns_av_sigmaI/netI 0.0820
_diffrn_reflns_limit_h_max 22
_diffrn_reflns_limit_h_min -21
_diffrn_reflns_limit_k_max 28
_diffrn_reflns_limit_k_min -21
_diffrn_reflns_limit_l_max 24
_diffrn_reflns_limit_l_min -25
_diffrn_reflns_number 46057
_diffrn_reflns_theta_full 22.50
_diffrn_reflns_theta_max 22.50
_diffrn_reflns_theta_min 1.16
_exptl_absorpt_coefficient_mu 0.802
_exptl_absorpt_correction_T_max 1.000000
_exptl_absorpt_correction_T_min 0.839607
_exptl_absorpt_correction_type multi-scan
_exptl_absorpt_process_details 'SADABS (Sheldrick, 1996)'
_exptl_crystal_colour orange
_exptl_crystal_density_diffrn 1.523
_exptl_crystal_density_method 'not measured'
_exptl_crystal_description plate
_exptl_crystal_F_000 6024
_exptl_crystal_size_max 0.35
_exptl_crystal_size_mid 0.3
_exptl_crystal_size_min 0.1
_refine_diff_density_max 1.098
_refine_diff_density_min -0.624
_refine_diff_density_rms 0.117
_refine_ls_extinction_method none
_refine_ls_goodness_of_fit_ref 0.797
_refine_ls_hydrogen_treatment mixed
_refine_ls_matrix_type full
_refine_ls_number_parameters 1595
_refine_ls_number_reflns 16586
_refine_ls_number_restraints 105
_refine_ls_restrained_S_all 0.803
_refine_ls_R_factor_all 0.1233
_refine_ls_R_factor_gt 0.0714
_refine_ls_shift/su_max 0.117
_refine_ls_shift/su_mean 0.002
_refine_ls_structure_factor_coef Fsqd
_refine_ls_weighting_details 'calc w=1/[\s^2^(Fo^2^)+(0.1904P)^2^+97.7515P] where P=(Fo^2^+2Fc^2^)/3'
_refine_ls_weighting_scheme calc
_refine_ls_wR_factor_gt 0.2023
_refine_ls_wR_factor_ref 0.2596
_reflns_number_gt 10207
_reflns_number_total 16586
_reflns_threshold_expression >2sigma(I)
_cod_data_source_file b700539c.txt
_cod_data_source_block sad
_cod_original_sg_symbol_H-M P2(1)/n
_cod_database_code 7005315

loop_
_symmetry_equiv_pos_as_xyz
'x, y, z'
'-x+1/2, y+1/2, -z+1/2'
'-x, -y, -z'
'x-1/2, -y-1/2, z-1/2'

loop_
_atom_site_label
_atom_site_type_symbol
_atom_site_fract_x
_atom_site_fract_y
_atom_site_fract_z
_atom_site_U_iso_or_equiv
_atom_site_adp_type
_atom_site_occupancy
_atom_site_symmetry_multiplicity
_atom_site_calc_flag
_atom_site_refinement_flags
_atom_site_disorder_assembly
_atom_site_disorder_group
Cu1 Cu 0.07732(6) 0.15238(4) 0.74854(4) 0.0414(3) Uani 1 1 d . . .
Zn1 Zn 0.37707(5) 0.14571(4) 0.75224(4) 0.0338(3) Uani 1 1 d . . .
Zn2 Zn -0.23192(4) 0.15525(4) 0.75527(4) 0.0310(3) Uani 1 1 d . . .
N11 N 0.4564(3) 0.1835(3) 0.8011(3) 0.0385(18) Uani 1 1 d . . .
C12 C 0.4660(4) 0.2328(4) 0.7876(4) 0.040(2) Uani 1 1 d . . .
C13 C 0.5117(4) 0.2616(4) 0.8177(4) 0.044(2) Uani 1 1 d . . .
H13 H 0.5164 0.2958 0.8091 0.053 Uiso 1 1 calc R . .
C14 C 0.5506(4) 0.2398(4) 0.8606(4) 0.046(2) Uani 1 1 d . . .
H14 H 0.5820 0.2589 0.8810 0.055 Uiso 1 1 calc R . .
C15 C 0.5421(4) 0.1893(4) 0.8726(4) 0.043(2) Uani 1 1 d . . .
H15 H 0.5684 0.1735 0.9009 0.051 Uiso 1 1 calc R . .
C16 C 0.4937(4) 0.1620(4) 0.8422(3) 0.038(2) Uani 1 1 d . . .
H16 H 0.4874 0.1280 0.8509 0.046 Uiso 1 1 calc R . .
N21 N 0.3819(3) 0.2179(3) 0.7163(3) 0.0368(18) Uani 1 1 d . . .
C22 C 0.4227(4) 0.2518(4) 0.7403(4) 0.042(2) Uani 1 1 d . . .
C23 C 0.4233(5) 0.3014(4) 0.7202(4) 0.058(3) Uani 1 1 d . . .
H23 H 0.4520 0.3254 0.7363 0.070 Uiso 1 1 calc R . .
C24 C 0.3800(6) 0.3138(4) 0.6758(5) 0.070(3) Uani 1 1 d . . .
H24 H 0.3795 0.3469 0.6620 0.085 Uiso 1 1 calc R . .
C25 C 0.3366(5) 0.2783(4) 0.6507(4) 0.053(3) Uani 1 1 d . . .
H25 H 0.3076 0.2867 0.6203 0.064 Uiso 1 1 calc R . .
C26 C 0.3391(4) 0.2300(3) 0.6737(4) 0.036(2) Uani 1 1 d . . .
N31 N 0.3041(3) 0.1430(3) 0.6801(3) 0.0331(17) Uani 1 1 d . . .
C32 C 0.2993(4) 0.1866(3) 0.6541(3) 0.033(2) Uani 1 1 d . . .
S33 S 0.24455(11) 0.18700(9) 0.59578(9) 0.0406(6) Uani 1 1 d . . .
C34 C 0.2280(4) 0.1250(3) 0.6075(3) 0.036(2) Uani 1 1 d . . .
H34 H 0.1984 0.1056 0.5854 0.043 Uiso 1 1 calc R . .
C35 C 0.2643(4) 0.1074(3) 0.6538(3) 0.032(2) Uani 1 1 d . . .
C36 C 0.2640(4) 0.0538(3) 0.6763(3) 0.038(2) Uani 1 1 d . . .
H36A H 0.2375 0.0327 0.6503 0.046 Uiso 1 1 calc R . .
H36B H 0.3081 0.0405 0.6779 0.046 Uiso 1 1 calc R . .
O37 O 0.2390(3) 0.0509(2) 0.7318(2) 0.0373(14) Uani 1 1 d . . .
N41 N 0.1212(3) 0.1030(3) 0.8042(3) 0.0307(16) Uani 1 1 d . . .
C42 C 0.1009(4) 0.1094(3) 0.8583(3) 0.031(2) Uani 1 1 d . . .
C43 C 0.1025(4) 0.0693(3) 0.8959(3) 0.036(2) Uani 1 1 d . . .
C44 C 0.1324(4) 0.0240(4) 0.8811(4) 0.039(2) Uani 1 1 d . . .
H44 H 0.1368 -0.0027 0.9070 0.047 Uiso 1 1 calc R . .
C45 C 0.1551(5) 0.0196(4) 0.8277(4) 0.046(2) Uani 1 1 d . . .
H45 H 0.1755 -0.0102 0.8173 0.055 Uiso 1 1 calc R . .
C46 C 0.1480(4) 0.0586(4) 0.7894(4) 0.036(2) Uani 1 1 d . . .
C47 C 0.1707(4) 0.0552(4) 0.7292(4) 0.047(2) Uani 1 1 d . . .
H47A H 0.1511 0.0260 0.7100 0.056 Uiso 1 1 calc R . .
H47B H 0.1574 0.0854 0.7080 0.056 Uiso 1 1 calc R . .
N51 N 0.0431(3) 0.1811(3) 0.8212(3) 0.0346(17) Uani 1 1 d . . .
C52 C 0.0728(4) 0.1602(3) 0.8682(3) 0.032(2) Uani 1 1 d . . .
C53 C 0.0780(4) 0.1869(3) 0.9203(3) 0.035(2) Uani 1 1 d . . .
C54 C 0.0438(4) 0.2317(4) 0.9235(4) 0.044(2) Uani 1 1 d . . .
H54 H 0.0430 0.2486 0.9581 0.053 Uiso 1 1 calc R . .
C55 C 0.0110(5) 0.2516(4) 0.8766(4) 0.048(2) Uani 1 1 d . . .
H55 H -0.0122 0.2817 0.8793 0.057 Uiso 1 1 calc R . .
C56 C 0.0123(4) 0.2264(4) 0.8250(4) 0.041(2) Uani 1 1 d . . .
C57 C -0.0204(4) 0.2463(4) 0.7711(4) 0.053(3) Uani 1 1 d . . .
H57A H -0.0032 0.2795 0.7623 0.064 Uiso 1 1 calc R . .
H57B H -0.0125 0.2236 0.7397 0.064 Uiso 1 1 calc R . .
N61 N -0.1679(3) 0.1842(3) 0.6897(3) 0.0378(18) Uani 1 1 d . . .
C62 C -0.1657(4) 0.1536(4) 0.6466(4) 0.043(2) Uani 1 1 d . . .
S63 S -0.11414(12) 0.17245(11) 0.59530(10) 0.0516(7) Uani 1 1 d . . .
C64 C -0.0936(5) 0.2250(4) 0.6349(4) 0.050(3) Uani 1 1 d . . .
H64 H -0.0642 0.2498 0.6246 0.059 Uiso 1 1 calc R . .
C65 C -0.1264(4) 0.2255(4) 0.6835(4) 0.044(2) Uani 1 1 d . . .
C66 C -0.1213(5) 0.2661(4) 0.7280(4) 0.044(2) Uani 1 1 d . . .
H66A H -0.0987 0.2951 0.7130 0.053 Uiso 1 1 calc R . .
H66B H -0.1649 0.2770 0.7365 0.053 Uiso 1 1 calc R . .
O67 O -0.0875(3) 0.2495(2) 0.7790(2) 0.0408(15) Uani 1 1 d . . .
N71 N -0.2429(3) 0.1026(3) 0.6895(3) 0.0379(18) Uani 1 1 d . . .
C72 C -0.2817(5) 0.0628(4) 0.6950(4) 0.044(2) Uani 1 1 d . . .
C73 C -0.2853(5) 0.0247(4) 0.6535(5) 0.057(3) Uani 1 1 d . . .
H73 H -0.3120 -0.0034 0.6571 0.068 Uiso 1 1 calc R . .
C74 C -0.2479(6) 0.0303(5) 0.6068(5) 0.065(3) Uani 1 1 d . . .
H74 H -0.2494 0.0057 0.5785 0.078 Uiso 1 1 calc R . .
C75 C -0.2084(5) 0.0719(4) 0.6020(4) 0.056(3) Uani 1 1 d . . .
H75 H -0.1834 0.0755 0.5705 0.067 Uiso 1 1 calc R . .
C76 C -0.2059(5) 0.1076(4) 0.6432(4) 0.045(3) Uani 1 1 d . . .
N81 N -0.3044(3) 0.1023(3) 0.7838(3) 0.0334(17) Uani 1 1 d . . .
C82 C -0.3188(4) 0.0628(3) 0.7483(4) 0.040(2) Uani 1 1 d . . .
C83 C -0.3631(5) 0.0260(4) 0.7614(4) 0.051(3) Uani 1 1 d . . .
H83 H -0.3717 -0.0012 0.7370 0.062 Uiso 1 1 calc R . .
C84 C -0.3944(5) 0.0303(4) 0.8112(5) 0.052(3) Uani 1 1 d . . .
H84 H -0.4250 0.0061 0.8205 0.063 Uiso 1 1 calc R . .
C85 C -0.3806(5) 0.0704(4) 0.8475(4) 0.048(2) Uani 1 1 d . . .
H85 H -0.4015 0.0737 0.8813 0.058 Uiso 1 1 calc R . .
C86 C -0.3349(4) 0.1056(4) 0.8323(4) 0.042(2) Uani 1 1 d . . .
H86 H -0.3250 0.1326 0.8567 0.051 Uiso 1 1 calc R . .
N91 N 0.4425(4) 0.0967(3) 0.7070(3) 0.0440(19) Uani 1 1 d . . .
C92 C 0.4419(4) 0.0477(4) 0.7236(4) 0.049(3) Uani 1 1 d . . .
C93 C 0.4784(5) 0.0102(5) 0.6951(5) 0.065(3) Uani 1 1 d . . .
H93 H 0.4777 -0.0237 0.7062 0.078 Uiso 1 1 calc R . .
C94 C 0.5142(6) 0.0257(5) 0.6511(6) 0.074(4) Uani 1 1 d . . .
H94 H 0.5377 0.0018 0.6315 0.088 Uiso 1 1 calc R . .
C95 C 0.5165(5) 0.0757(6) 0.6350(5) 0.071(4) Uani 1 1 d . . .
H95 H 0.5418 0.0861 0.6056 0.085 Uiso 1 1 calc R . .
C96 C 0.4791(5) 0.1105(5) 0.6647(4) 0.059(3) Uani 1 1 d . . .
H96 H 0.4799 0.1446 0.6544 0.071 Uiso 1 1 calc R . .
N101 N 0.3715(3) 0.0767(3) 0.7934(3) 0.0368(18) Uani 1 1 d . . .
C102 C 0.4010(4) 0.0360(4) 0.7716(4) 0.044(2) Uani 1 1 d . . .
C103 C 0.3904(5) -0.0124(4) 0.7930(5) 0.059(3) Uani 1 1 d . . .
H103 H 0.4097 -0.0406 0.7771 0.071 Uiso 1 1 calc R . .
C104 C 0.3515(5) -0.0180(4) 0.8375(5) 0.060(3) Uani 1 1 d . . .
H104 H 0.3444 -0.0501 0.8522 0.072 Uiso 1 1 calc R . .
C105 C 0.3219(5) 0.0242(4) 0.8612(5) 0.054(3) Uani 1 1 d . . .
H105 H 0.2959 0.0208 0.8921 0.065 Uiso 1 1 calc R . .
C106 C 0.3326(4) 0.0711(4) 0.8371(4) 0.041(2) Uani 1 1 d . . .
N111 N 0.3107(3) 0.1596(3) 0.8239(3) 0.0372(18) Uani 1 1 d . . .
C112 C 0.3033(4) 0.1184(4) 0.8540(4) 0.037(2) Uani 1 1 d . . .
S113 S 0.25961(11) 0.12628(10) 0.91344(10) 0.0453(6) Uani 1 1 d . . .
C114 C 0.2499(4) 0.1886(4) 0.8970(4) 0.042(2) Uani 1 1 d . . .
H114 H 0.2269 0.2117 0.9182 0.050 Uiso 1 1 calc R . .
C115 C 0.2802(4) 0.2005(3) 0.8487(3) 0.034(2) Uani 1 1 d . . .
C116 C 0.2811(4) 0.2522(4) 0.8216(4) 0.041(2) Uani 1 1 d . . .
H11A H 0.2599 0.2764 0.8456 0.049 Uiso 1 1 calc R . .
H11B H 0.3259 0.2630 0.8183 0.049 Uiso 1 1 calc R . .
O117 O 0.2476(3) 0.2514(2) 0.7656(2) 0.0393(15) Uani 1 1 d . . .
N121 N 0.1165(3) 0.2027(3) 0.6949(3) 0.0317(17) Uani 1 1 d . . .
C122 C 0.0851(4) 0.1997(3) 0.6421(3) 0.030(2) Uani 1 1 d . . .
C123 C 0.0809(4) 0.2420(3) 0.6063(3) 0.032(2) Uani 1 1 d . . .
C124 C 0.1177(4) 0.2844(4) 0.6198(4) 0.040(2) Uani 1 1 d . . .
H124 H 0.1184 0.3118 0.5950 0.048 Uiso 1 1 calc R . .
C125 C 0.1538(5) 0.2850(4) 0.6718(4) 0.045(2) Uani 1 1 d . . .
H125 H 0.1808 0.3124 0.6813 0.054 Uiso 1 1 calc R . .
C126 C 0.1494(4) 0.2451(4) 0.7090(4) 0.042(2) Uani 1 1 d . . .
C127 C 0.1805(4) 0.2474(4) 0.7684(4) 0.045(2) Uani 1 1 d . . .
H12A H 0.1640 0.2765 0.7883 0.054 Uiso 1 1 calc R . .
H12B H 0.1699 0.2171 0.7892 0.054 Uiso 1 1 calc R . .
N131 N 0.0298(3) 0.1270(3) 0.6753(3) 0.0301(16) Uani 1 1 d . . .
C132 C 0.0537(4) 0.1504(3) 0.6293(3) 0.0265(19) Uani 1 1 d . . .
C133 C 0.0503(4) 0.1272(3) 0.5756(3) 0.033(2) Uani 1 1 d . . .
C134 C 0.0136(4) 0.0835(3) 0.5693(4) 0.036(2) Uani 1 1 d . . .
H134 H 0.0071 0.0688 0.5335 0.043 Uiso 1 1 calc R . .
C135 C -0.0135(4) 0.0615(3) 0.6156(4) 0.035(2) Uani 1 1 d . . .
H135 H -0.0387 0.0323 0.6110 0.042 Uiso 1 1 calc R . .
C136 C -0.0030(4) 0.0830(3) 0.6686(3) 0.035(2) Uani 1 1 d . . .
C137 C -0.0269(4) 0.0603(3) 0.7215(4) 0.036(2) Uani 1 1 d . . .
H13A H -0.0090 0.0265 0.7270 0.043 Uiso 1 1 calc R . .
H13B H -0.0129 0.0808 0.7542 0.043 Uiso 1 1 calc R . .
N141 N -0.1532(3) 0.1211(3) 0.8121(3) 0.0297(16) Uani 1 1 d . . .
C142 C -0.1391(4) 0.1499(3) 0.8564(4) 0.036(2) Uani 1 1 d . . .
S143 S -0.08130(11) 0.12587(10) 0.90398(9) 0.0427(6) Uani 1 1 d . . .
C144 C -0.0752(4) 0.0731(4) 0.8617(4) 0.040(2) Uani 1 1 d . . .
H144 H -0.0474 0.0459 0.8698 0.048 Uiso 1 1 calc R . .
C145 C -0.1167(4) 0.0766(3) 0.8148(3) 0.033(2) Uani 1 1 d . . .
C146 C -0.1229(4) 0.0388(3) 0.7680(4) 0.037(2) Uani 1 1 d . . .
H14A H -0.1000 0.0080 0.7797 0.045 Uiso 1 1 calc R . .
H14B H -0.1686 0.0304 0.7604 0.045 Uiso 1 1 calc R . .
O147 O -0.0964(3) 0.0579(2) 0.7165(2) 0.0349(14) Uani 1 1 d . . .
N151 N -0.2188(3) 0.2069(3) 0.8214(3) 0.0338(17) Uani 1 1 d . . .
C152 C -0.2534(4) 0.2498(3) 0.8204(4) 0.038(2) Uani 1 1 d . . .
C153 C -0.2432(5) 0.2858(4) 0.8639(4) 0.043(2) Uani 1 1 d . . .
H153 H -0.2675 0.3156 0.8637 0.052 Uiso 1 1 calc R . .
C154 C -0.1971(5) 0.2763(4) 0.9065(4) 0.048(3) Uani 1 1 d . . .
H154 H -0.1900 0.2999 0.9356 0.058 Uiso 1 1 calc R . .
C155 C -0.1610(5) 0.2326(4) 0.9075(4) 0.045(2) Uani 1 1 d . . .
H155 H -0.1293 0.2260 0.9364 0.054 Uiso 1 1 calc R . .
C156 C -0.1739(4) 0.1984(3) 0.8631(4) 0.036(2) Uani 1 1 d . . .
N161 N -0.3050(3) 0.2148(3) 0.7357(3) 0.0400(19) Uani 1 1 d . . .
C162 C -0.3014(4) 0.2551(3) 0.7715(4) 0.037(2) Uani 1 1 d . . .
C163 C -0.3406(5) 0.2970(4) 0.7614(4) 0.051(3) Uani 1 1 d . . .
H163 H -0.3373 0.3248 0.7858 0.061 Uiso 1 1 calc R . .
C164 C -0.3843(5) 0.2976(4) 0.7153(5) 0.057(3) Uani 1 1 d . . .
H164 H -0.4107 0.3258 0.7084 0.068 Uiso 1 1 calc R . .
C165 C -0.3895(4) 0.2562(4) 0.6789(4) 0.050(3) Uani 1 1 d . . .
H165 H -0.4194 0.2558 0.6477 0.060 Uiso 1 1 calc R . .
C166 C -0.3488(4) 0.2162(4) 0.6907(4) 0.045(2) Uani 1 1 d . . .
H166 H -0.3514 0.1884 0.6664 0.054 Uiso 1 1 calc R . .
O200 O 0.0723(3) 0.0764(2) 0.9455(2) 0.0399(15) Uani 1 1 d . . .
C201 C 0.0699(5) 0.0353(4) 0.9856(4) 0.052(3) Uani 1 1 d . B .
H20A H 0.0619 0.0038 0.9652 0.063 Uiso 1 1 calc R . .
H20B H 0.0341 0.0408 1.0101 0.063 Uiso 1 1 calc R . .
C202 C 0.1327(8) 0.0310(5) 1.0216(5) 0.083(4) Uani 1 1 d . . .
H90A H 0.1495 0.0649 1.0287 0.100 Uiso 0.42 1 calc PR A 1
H90B H 0.1228 0.0166 1.0581 0.100 Uiso 0.42 1 calc PR A 1
H90C H 0.1658 0.0511 1.0042 0.100 Uiso 0.58 1 calc PR A 2
H90D H 0.1261 0.0455 1.0587 0.100 Uiso 0.58 1 calc PR A 2
O20A O 0.1736(8) 0.0069(8) 1.0031(7) 0.044(4) Uani 0.42 1 d P B 1
O20B O 0.1553(6) -0.0164(5) 1.0289(6) 0.047(3) Uani 0.58 1 d P B 2
C204 C 0.2169(6) -0.0191(6) 1.0560(6) 0.093(5) Uani 1 1 d . . .
H90E H 0.2214 0.0024 1.0894 0.112 Uiso 0.42 1 calc PR B 1
H90F H 0.2013 -0.0525 1.0661 0.112 Uiso 0.42 1 calc PR B 1
H90G H 0.2175 -0.0491 1.0800 0.112 Uiso 0.58 1 calc PR B 2
H90H H 0.2213 0.0099 1.0813 0.112 Uiso 0.58 1 calc PR B 2
C205 C 0.2775(5) -0.0209(4) 1.0230(5) 0.061(3) Uani 1 1 d . B .
H20C H 0.3109 -0.0398 1.0448 0.074 Uiso 1 1 calc R . .
H20D H 0.2679 -0.0390 0.9876 0.074 Uiso 1 1 calc R . .
O206 O 0.3031(4) 0.0284(3) 1.0100(3) 0.070(2) Uani 1 1 d . . .
C207 C 0.3471(6) 0.0476(4) 1.0535(5) 0.062(3) Uani 1 1 d . B .
H20E H 0.3886 0.0301 1.0525 0.074 Uiso 1 1 calc R . .
H20F H 0.3297 0.0416 1.0904 0.074 Uiso 1 1 calc R . .
C208 C 0.3572(6) 0.1026(4) 1.0454(5) 0.066(3) Uani 1 1 d . . .
H20G H 0.3956 0.1138 1.0679 0.080 Uiso 1 1 calc R B .
H20H H 0.3635 0.1098 1.0057 0.080 Uiso 1 1 calc R . .
O209 O 0.2993(4) 0.1289(3) 1.0637(3) 0.067(2) Uani 1 1 d . B .
C210 C 0.3067(5) 0.1802(4) 1.0674(5) 0.066(3) Uani 1 1 d . . .
H21A H 0.3108 0.1937 1.0294 0.080 Uiso 1 1 calc R B .
H21B H 0.3471 0.1875 1.0894 0.080 Uiso 1 1 calc R . .
C211 C 0.2534(5) 0.2066(4) 1.0936(5) 0.059(3) Uani 1 1 d . B .
H21C H 0.2445 0.1895 1.1289 0.071 Uiso 1 1 calc R . .
H21D H 0.2673 0.2409 1.1030 0.071 Uiso 1 1 calc R . .
O212 O 0.1941(4) 0.2089(3) 1.0581(3) 0.066(2) Uani 1 1 d . . .
C213 C 0.1574(5) 0.1642(4) 1.0581(4) 0.050(3) Uani 1 1 d . B .
H21E H 0.1450 0.1565 1.0964 0.061 Uiso 1 1 calc R . .
H21F H 0.1826 0.1361 1.0445 0.061 Uiso 1 1 calc R . .
C214 C 0.0991(5) 0.1728(4) 1.0202(4) 0.052(3) Uani 1 1 d . . .
H21G H 0.0659 0.1476 1.0272 0.062 Uiso 1 1 calc R B .
H21H H 0.0812 0.2062 1.0266 0.062 Uiso 1 1 calc R . .
O215 O 0.1195(3) 0.1685(2) 0.9621(2) 0.0362(14) Uani 1 1 d . B .
O300 O 0.0345(3) 0.2381(2) 0.5631(2) 0.0351(14) Uani 1 1 d . . .
C301 C 0.0296(4) 0.2771(3) 0.5210(4) 0.040(2) Uani 1 1 d . . .
H30A H 0.0640 0.2735 0.4946 0.048 Uiso 1 1 calc R . .
H30B H 0.0337 0.3102 0.5388 0.048 Uiso 1 1 calc R . .
C302 C -0.0348(4) 0.2721(4) 0.4906(4) 0.041(2) Uani 1 1 d . . .
H30C H -0.0689 0.2783 0.5167 0.050 Uiso 1 1 calc R . .
H30D H -0.0391 0.2971 0.4603 0.050 Uiso 1 1 calc R . .
O303 O -0.0422(3) 0.2240(2) 0.4677(3) 0.0462(16) Uani 1 1 d . . .
C304 C -0.1032(5) 0.2173(4) 0.4366(4) 0.049(3) Uani 1 1 d . . .
H30E H -0.1031 0.2359 0.4010 0.059 Uiso 1 1 calc R . .
H30F H -0.1380 0.2307 0.4585 0.059 Uiso 1 1 calc R . .
C305 C -0.1148(5) 0.1624(4) 0.4248(4) 0.051(3) Uani 1 1 d . . .
H30G H -0.1100 0.1433 0.4600 0.062 Uiso 1 1 calc R . .
H30H H -0.1589 0.1576 0.4087 0.062 Uiso 1 1 calc R . .
O306 O -0.0696(4) 0.1444(3) 0.3861(3) 0.0586(19) Uani 1 1 d . . .
C307 C -0.0758(6) 0.0907(4) 0.3788(5) 0.062(3) Uani 1 1 d . . .
H30I H -0.1191 0.0825 0.3628 0.074 Uiso 1 1 calc R . .
H30J H -0.0696 0.0738 0.4153 0.074 Uiso 1 1 calc R . .
C308 C -0.0264(5) 0.0732(4) 0.3403(5) 0.062(3) Uani 1 1 d . . .
H30K H -0.0376 0.0396 0.3260 0.075 Uiso 1 1 calc R . .
H30L H -0.0247 0.0961 0.3081 0.075 Uiso 1 1 calc R . .
O309 O 0.0351(3) 0.0720(3) 0.3710(3) 0.0530(17) Uani 1 1 d . . .
C310 C 0.0896(5) 0.0735(4) 0.3375(4) 0.053(3) Uani 1 1 d . . .
H31A H 0.0820 0.0971 0.3062 0.063 Uiso 1 1 calc R . .
H31B H 0.0977 0.0402 0.3218 0.063 Uiso 1 1 calc R . .
C311 C 0.1463(5) 0.0901(4) 0.3746(4) 0.048(3) Uani 1 1 d . . .
H31C H 0.1503 0.0688 0.4083 0.058 Uiso 1 1 calc R . .
H31D H 0.1860 0.0869 0.3544 0.058 Uiso 1 1 calc R . .
O312 O 0.1368(3) 0.1422(2) 0.3908(2) 0.0416(15) Uani 1 1 d . . .
C313 C 0.1394(5) 0.1512(3) 0.4511(3) 0.040(2) Uani 1 1 d . . .
H31E H 0.1431 0.1874 0.4581 0.048 Uiso 1 1 calc R . .
H31F H 0.1780 0.1350 0.4684 0.048 Uiso 1 1 calc R . .
C314 C 0.0798(4) 0.1312(4) 0.4784(3) 0.037(2) Uani 1 1 d . . .
H31G H 0.0403 0.1449 0.4598 0.044 Uiso 1 1 calc R . .
H31H H 0.0782 0.0945 0.4765 0.044 Uiso 1 1 calc R . .
O315 O 0.0875(3) 0.1482(2) 0.5363(2) 0.0331(14) Uani 1 1 d . . .
Cl1 Cl 0.70210(11) 0.17283(9) 0.97802(9) 0.0413(6) Uani 1 1 d D . .
O1A O 0.6489(3) 0.1428(2) 0.9944(3) 0.0591(19) Uani 1 1 d D . .
O1B O 0.6788(3) 0.2089(3) 0.9364(3) 0.067(2) Uani 1 1 d D . .
O1C O 0.7323(4) 0.1979(3) 1.0251(3) 0.066(2) Uani 1 1 d D . .
O1D O 0.7488(3) 0.1407(2) 0.9527(3) 0.0522(17) Uani 1 1 d D . .
Cl2A Cl 0.0214(4) 0.0810(3) 0.1515(3) 0.051(3) Uiso 0.50 1 d PDU C 1
O2A O -0.0156(11) 0.0762(8) 0.2002(7) 0.116(8) Uiso 0.50 1 d PDU C 1
O2B O 0.0876(6) 0.0734(5) 0.1644(7) 0.065(4) Uiso 0.50 1 d PDU C 1
O2C O 0.0123(7) 0.1309(5) 0.1290(6) 0.037(4) Uiso 0.50 1 d PDU C 1
O2D O 0.0000(8) 0.0461(6) 0.1076(6) 0.059(5) Uiso 0.50 1 d PDU C 1
Cl2B Cl 0.0093(3) 0.0774(2) 0.1551(3) 0.029(2) Uiso 0.50 1 d PDU D 2
O2E O -0.0497(7) 0.0783(6) 0.1846(6) 0.063(4) Uiso 0.50 1 d PDU D 2
O2F O 0.0630(6) 0.0789(5) 0.1959(6) 0.063(4) Uiso 0.50 1 d PDU D 2
O2G O 0.0100(12) 0.1191(7) 0.1171(8) 0.104(10) Uiso 0.50 1 d PDU D 2
O2H O 0.0118(8) 0.0320(5) 0.1233(7) 0.067(5) Uiso 0.50 1 d PDU D 2
Cl3 Cl 0.16609(13) 0.99819(10) 0.53112(10) 0.0501(6) Uani 1 1 d . . .
O3A O 0.1121(4) 0.9866(3) 0.4927(3) 0.079(2) Uani 1 1 d . . .
O3B O 0.2036(4) 1.0388(3) 0.5064(3) 0.065(2) Uani 1 1 d . . .
O3C O 0.2068(4) 0.9551(3) 0.5401(3) 0.073(2) Uani 1 1 d . . .
O3D O 0.1428(3) 1.0154(3) 0.5842(3) 0.0582(19) Uani 1 1 d . . .
Cl4A Cl -0.0030(2) 0.38089(15) 0.67391(18) 0.0526(12) Uani 0.75 1 d PD E 1
O4A O 0.0651(4) 0.3839(4) 0.6606(6) 0.090(4) Uani 0.75 1 d PD E 1
O4B O -0.0273(5) 0.4278(3) 0.6530(4) 0.095(3) Uani 0.75 1 d PD E 1
O4C O 0.0008(6) 0.3767(4) 0.7326(3) 0.121(4) Uani 0.75 1 d PD E 1
O4D O -0.0280(3) 0.3390(3) 0.6449(3) 0.064(2) Uani 0.75 1 d PD E 1
Cl4B Cl -0.0345(6) 0.3844(5) 0.6813(5) 0.071(6) Uani 0.25 1 d PD F 2
O4E O -0.1024(8) 0.3891(9) 0.6918(11) 0.068(9) Uani 0.25 1 d PD F 2
O4F O -0.0273(5) 0.4278(3) 0.6530(4) 0.095(3) Uani 0.25 1 d PD F 2
O4G O 0.0008(6) 0.3767(4) 0.7326(3) 0.121(4) Uani 0.25 1 d PD F 2
O4H O -0.0280(3) 0.3390(3) 0.6449(3) 0.064(2) Uani 0.25 1 d PD F 2
Cl5 Cl 0.45248(15) 0.20640(14) 0.53942(12) 0.0754(9) Uani 1 1 d . . .
O5A O 0.5126(6) 0.2045(4) 0.5643(7) 0.171(7) Uani 1 1 d . . .
O5B O 0.4053(5) 0.1772(5) 0.5649(5) 0.137(4) Uani 1 1 d . . .
O5C O 0.4599(8) 0.1820(5) 0.4850(5) 0.157(6) Uani 1 1 d . . .
O5D O 0.4371(5) 0.2582(4) 0.5264(4) 0.106(3) Uani 1 1 d . . .
N400 N 0.2269(10) 0.3025(7) 0.9598(8) 0.163(7) Uiso 1 1 d . . .
C401 C 0.1953(9) 0.3235(7) 0.9912(8) 0.110(5) Uiso 1 1 d . . .
C402 C 0.1547(11) 0.3482(8) 1.0326(9) 0.161(8) Uiso 1 1 d . . .
H40A H 0.1138 0.3307 1.0336 0.241 Uiso 1 1 calc R . .
H40B H 0.1470 0.3829 1.0215 0.241 Uiso 1 1 calc R . .
H40C H 0.1768 0.3473 1.0696 0.241 Uiso 1 1 calc R . .
N403 N 0.2288(5) 0.9108(4) 0.8894(4) 0.068(3) Uiso 1 1 d . . .
C404 C 0.1889(5) 0.8966(4) 0.9180(4) 0.053(3) Uiso 1 1 d . . .
C405 C 0.1371(5) 0.8791(4) 0.9531(4) 0.059(3) Uiso 1 1 d . . .
H40D H 0.1348 0.9008 0.9857 0.088 Uiso 1 1 calc R . .
H40E H 0.1461 0.8450 0.9654 0.088 Uiso 1 1 calc R . .
H40F H 0.0961 0.8800 0.9312 0.088 Uiso 1 1 calc R . .
N406 N 0.4907(6) 0.0739(4) 0.9469(5) 0.092(3) Uiso 1 1 d . . .
C407 C 0.5237(6) 0.0656(5) 0.9873(6) 0.075(3) Uiso 1 1 d . . .
C408 C 0.5636(6) 0.0530(5) 1.0385(5) 0.076(3) Uiso 1 1 d . . .
H40G H 0.5369 0.0532 1.0708 0.114 Uiso 1 1 calc R . .
H40H H 0.5979 0.0776 1.0441 0.114 Uiso 1 1 calc R . .
H40I H 0.5823 0.0199 1.0345 0.114 Uiso 1 1 calc R . .
N409 N 0.4037(10) -0.0261(8) 0.4751(9) 0.182(8) Uiso 1 1 d . . .
C410 C 0.3890(10) 0.0084(9) 0.5038(9) 0.139(7) Uiso 1 1 d . . .
C411 C 0.3637(10) 0.0496(7) 0.5414(8) 0.138(7) Uiso 1 1 d . . .
H41A H 0.3170 0.0510 0.5367 0.206 Uiso 1 1 calc R . .
H41B H 0.3817 0.0817 0.5310 0.206 Uiso 1 1 calc R . .
H41C H 0.3764 0.0423 0.5805 0.206 Uiso 1 1 calc R . .
C412 C 0.0925(10) 0.3719(8) 0.8649(9) 0.154(8) Uiso 1 1 d . . .
H41D H 0.0701 0.3626 0.8295 0.231 Uiso 1 1 calc R . .
H41E H 0.0629 0.3895 0.8882 0.231 Uiso 1 1 calc R . .
H41F H 0.1082 0.3419 0.8843 0.231 Uiso 1 1 calc R . .
C413 C 0.1522(9) 0.4077(7) 0.8529(8) 0.129(6) Uiso 1 1 d . . .
H41G H 0.1361 0.4395 0.8369 0.155 Uiso 1 1 calc R . .
H41H H 0.1766 0.4151 0.8884 0.155 Uiso 1 1 calc R . .
O414 O 0.1953(5) 0.3836(4) 0.8134(5) 0.112(3) Uiso 1 1 d . . .
C415 C 0.2462(8) 0.4163(6) 0.7985(7) 0.103(5) Uiso 1 1 d . . .
H41I H 0.2706 0.4278 0.8326 0.123 Uiso 1 1 calc R . .
H41J H 0.2281 0.4458 0.7786 0.123 Uiso 1 1 calc R . .
C416 C 0.2883(9) 0.3898(7) 0.7629(7) 0.127(6) Uiso 1 1 d . . .
H41K H 0.2877 0.3543 0.7719 0.190 Uiso 1 1 calc R . .
H41L H 0.3320 0.4026 0.7689 0.190 Uiso 1 1 calc R . .
H41M H 0.2737 0.3946 0.7237 0.190 Uiso 1 1 calc R . .
C417 C 0.7601(7) 0.9242(5) 0.7890(6) 0.093(4) Uiso 1 1 d . . .
H41N H 0.7960 0.9223 0.7646 0.140 Uiso 1 1 calc R . .
H41O H 0.7733 0.9110 0.8259 0.140 Uiso 1 1 calc R . .
H41P H 0.7467 0.9589 0.7925 0.140 Uiso 1 1 calc R . .
C418 C 0.7057(9) 0.8942(7) 0.7646(8) 0.125(6) Uiso 1 1 d . . .
H41Q H 0.6678 0.8988 0.7870 0.149 Uiso 1 1 calc R . .
H41R H 0.7172 0.8585 0.7654 0.149 Uiso 1 1 calc R . .
O419 O 0.6899(5) 0.9103(4) 0.7054(5) 0.115(3) Uiso 1 1 d . . .
C420 C 0.6274(9) 0.8847(7) 0.6730(8) 0.130(6) Uiso 1 1 d . . .
H42A H 0.6301 0.8480 0.6760 0.156 Uiso 1 1 calc R . .
H42B H 0.5878 0.8958 0.6899 0.156 Uiso 1 1 calc R . .
C421 C 0.6263(9) 0.8994(7) 0.6160(7) 0.121(6) Uiso 1 1 d . . .
H42C H 0.6088 0.9330 0.6121 0.182 Uiso 1 1 calc R . .
H42D H 0.5994 0.8763 0.5934 0.182 Uiso 1 1 calc R . .
H42E H 0.6699 0.8988 0.6032 0.182 Uiso 1 1 calc R . .

loop_
_atom_site_aniso_label
_atom_site_aniso_U_11
_atom_site_aniso_U_22
_atom_site_aniso_U_33
_atom_site_aniso_U_23
_atom_site_aniso_U_13
_atom_site_aniso_U_12
Cu1 0.0502(7) 0.0540(7) 0.0197(6) 0.0031(5) 0.0005(5) -0.0021(6)
Zn1 0.0285(5) 0.0424(6) 0.0300(6) 0.0034(4) -0.0017(4) -0.0027(4)
Zn2 0.0272(5) 0.0362(6) 0.0297(6) 0.0018(4) 0.0026(4) 0.0020(4)
N11 0.029(4) 0.058(5) 0.029(4) 0.000(4) 0.006(3) -0.003(4)
C12 0.030(5) 0.053(6) 0.037(5) -0.005(5) 0.006(4) -0.012(4)
C13 0.038(5) 0.047(6) 0.049(6) -0.010(5) 0.003(5) -0.003(5)
C14 0.033(5) 0.066(7) 0.038(6) -0.002(5) 0.004(4) -0.005(5)
C15 0.034(5) 0.063(7) 0.031(5) -0.001(5) 0.001(4) 0.003(5)
C16 0.033(5) 0.055(6) 0.026(5) -0.002(4) -0.003(4) 0.006(4)
N21 0.029(4) 0.047(5) 0.035(4) 0.003(4) 0.006(3) -0.006(4)
C22 0.039(5) 0.044(6) 0.041(5) 0.010(5) 0.002(4) -0.010(5)
C23 0.059(7) 0.056(7) 0.056(7) 0.011(5) -0.013(6) -0.013(5)
C24 0.081(8) 0.043(7) 0.085(9) 0.027(6) -0.016(7) -0.018(6)
C25 0.052(6) 0.053(7) 0.053(6) 0.019(5) -0.010(5) -0.017(5)
C26 0.027(5) 0.048(6) 0.034(5) 0.012(4) 0.009(4) -0.003(4)
N31 0.030(4) 0.043(5) 0.026(4) 0.006(3) 0.004(3) 0.004(3)
C32 0.029(5) 0.049(6) 0.022(4) 0.003(4) 0.004(4) 0.009(4)
S33 0.0344(13) 0.0536(15) 0.0331(12) 0.0054(11) -0.0030(10) 0.0011(11)
C34 0.027(5) 0.049(6) 0.031(5) -0.003(4) 0.004(4) -0.009(4)
C35 0.030(5) 0.042(5) 0.025(5) -0.002(4) 0.003(4) -0.006(4)
C36 0.029(5) 0.057(6) 0.029(5) -0.011(4) 0.003(4) -0.003(4)
O37 0.031(3) 0.042(4) 0.038(3) 0.000(3) 0.002(3) -0.001(3)
N41 0.022(4) 0.045(5) 0.025(4) 0.002(3) 0.000(3) -0.007(3)
C42 0.025(4) 0.044(6) 0.023(5) 0.001(4) -0.003(4) -0.007(4)
C43 0.028(5) 0.052(6) 0.027(5) -0.001(4) -0.003(4) -0.007(4)
C44 0.031(5) 0.045(6) 0.043(6) 0.007(4) 0.007(4) -0.003(4)
C45 0.041(6) 0.049(6) 0.048(6) -0.006(5) 0.007(5) -0.004(5)
C46 0.024(5) 0.051(6) 0.035(5) -0.005(5) 0.005(4) 0.003(4)
C47 0.036(6) 0.072(7) 0.033(5) -0.018(5) 0.001(4) 0.004(5)
N51 0.021(4) 0.057(5) 0.026(4) 0.009(3) 0.005(3) 0.003(3)
C52 0.025(5) 0.041(5) 0.030(5) 0.000(4) 0.006(4) -0.004(4)
C53 0.029(5) 0.044(6) 0.031(5) 0.003(4) 0.001(4) -0.001(4)
C54 0.042(6) 0.053(6) 0.039(6) -0.003(5) 0.011(5) 0.003(5)
C55 0.045(6) 0.041(6) 0.057(7) -0.004(5) 0.008(5) 0.013(5)
C56 0.028(5) 0.058(6) 0.037(5) 0.014(5) 0.005(4) 0.010(5)
C57 0.033(6) 0.074(7) 0.053(6) 0.021(5) 0.007(5) 0.016(5)
N61 0.033(4) 0.049(5) 0.032(4) 0.009(4) 0.001(3) 0.007(4)
C62 0.039(5) 0.056(6) 0.035(5) 0.003(5) -0.001(4) 0.007(5)
S63 0.0442(15) 0.0769(19) 0.0349(13) 0.0100(13) 0.0120(11) 0.0144(13)
C64 0.039(6) 0.067(7) 0.044(6) 0.024(5) 0.012(5) 0.002(5)
C65 0.035(5) 0.057(6) 0.040(6) 0.023(5) 0.000(4) 0.005(5)
C66 0.037(5) 0.045(6) 0.051(6) 0.009(5) 0.010(5) 0.007(4)
O67 0.037(4) 0.044(4) 0.042(4) 0.004(3) 0.006(3) 0.005(3)
N71 0.035(4) 0.053(5) 0.025(4) -0.010(3) -0.005(3) 0.005(4)
C72 0.047(6) 0.045(6) 0.040(6) -0.007(5) -0.012(5) 0.012(5)
C73 0.062(7) 0.047(6) 0.061(7) -0.007(5) 0.000(6) -0.002(5)
C74 0.081(8) 0.069(8) 0.044(7) -0.022(6) 0.003(6) 0.022(7)
C75 0.046(6) 0.070(8) 0.052(7) -0.009(6) 0.006(5) 0.013(6)
C76 0.052(6) 0.064(7) 0.020(5) -0.012(5) -0.002(4) 0.024(5)
N81 0.031(4) 0.037(4) 0.032(4) 0.002(3) -0.004(3) -0.001(3)
C82 0.031(5) 0.037(5) 0.051(6) 0.004(5) -0.011(4) 0.006(4)
C83 0.045(6) 0.048(6) 0.059(7) -0.005(5) -0.008(5) -0.004(5)
C84 0.035(6) 0.048(6) 0.074(8) 0.020(6) 0.004(5) -0.011(5)
C85 0.037(6) 0.053(7) 0.055(6) 0.012(5) 0.011(5) 0.001(5)
C86 0.038(5) 0.053(6) 0.035(5) 0.006(4) 0.003(4) 0.002(5)
N91 0.033(4) 0.051(5) 0.047(5) -0.003(4) 0.001(4) -0.003(4)
C92 0.028(5) 0.068(8) 0.052(6) -0.006(5) -0.005(5) 0.014(5)
C93 0.046(7) 0.073(8) 0.076(8) -0.012(7) -0.005(6) 0.020(6)
C94 0.060(8) 0.082(10) 0.080(9) -0.019(8) 0.010(7) 0.014(7)
C95 0.042(6) 0.115(12) 0.056(7) -0.009(7) 0.018(5) 0.007(7)
C96 0.048(6) 0.076(8) 0.054(7) -0.003(6) 0.007(6) 0.000(6)
N101 0.028(4) 0.041(5) 0.040(4) 0.000(4) -0.005(3) 0.000(3)
C102 0.036(5) 0.060(7) 0.035(5) 0.004(5) -0.010(4) -0.002(5)
C103 0.060(7) 0.062(8) 0.056(7) -0.001(6) -0.003(6) 0.009(6)
C104 0.056(7) 0.052(7) 0.072(8) 0.014(6) -0.005(6) 0.010(6)
C105 0.041(6) 0.062(7) 0.058(7) 0.021(6) -0.001(5) 0.000(5)
C106 0.028(5) 0.052(6) 0.041(5) 0.014(5) -0.006(4) -0.002(4)
N111 0.024(4) 0.051(5) 0.035(4) 0.006(4) -0.008(3) 0.000(3)
C112 0.028(5) 0.051(6) 0.031(5) 0.012(5) -0.005(4) -0.006(4)
S113 0.0385(14) 0.0628(17) 0.0347(13) 0.0093(12) 0.0035(11) -0.0057(12)
C114 0.032(5) 0.058(6) 0.034(5) -0.005(5) -0.004(4) -0.004(4)
C115 0.031(5) 0.045(6) 0.025(5) 0.002(4) -0.006(4) -0.003(4)
C116 0.036(5) 0.053(6) 0.033(5) -0.003(4) -0.006(4) -0.002(4)
O117 0.038(4) 0.045(4) 0.036(3) -0.002(3) 0.002(3) -0.004(3)
N121 0.027(4) 0.049(5) 0.019(4) 0.000(3) 0.000(3) 0.001(3)
C122 0.023(4) 0.042(5) 0.025(5) 0.000(4) 0.004(4) -0.001(4)
C123 0.026(5) 0.048(6) 0.023(4) 0.001(4) 0.003(4) 0.007(4)
C124 0.044(6) 0.043(6) 0.034(5) 0.000(4) 0.006(4) -0.003(4)
C125 0.044(6) 0.044(6) 0.047(6) 0.002(5) 0.006(5) -0.004(4)
C126 0.029(5) 0.062(7) 0.037(5) -0.008(5) 0.004(4) 0.008(5)
C127 0.036(6) 0.063(7) 0.035(5) -0.004(5) 0.000(4) -0.004(5)
N131 0.024(4) 0.043(4) 0.024(4) 0.003(3) 0.001(3) 0.002(3)
C132 0.020(4) 0.038(5) 0.021(4) 0.005(4) 0.001(3) 0.005(4)
C133 0.020(4) 0.053(6) 0.026(5) -0.003(4) -0.006(4) 0.004(4)
C134 0.029(5) 0.053(6) 0.026(5) -0.002(4) 0.001(4) 0.002(4)
C135 0.028(5) 0.038(5) 0.039(5) -0.001(4) 0.000(4) -0.002(4)
C136 0.025(5) 0.050(6) 0.029(5) 0.004(4) -0.001(4) 0.004(4)
C137 0.024(5) 0.048(6) 0.036(5) 0.008(4) 0.001(4) 0.001(4)
N141 0.021(4) 0.035(4) 0.033(4) 0.003(3) 0.008(3) 0.002(3)
C142 0.030(5) 0.045(6) 0.035(5) 0.008(4) 0.012(4) -0.007(4)
S143 0.0333(13) 0.0635(16) 0.0314(12) 0.0056(11) 0.0025(10) 0.0032(11)
C144 0.032(5) 0.053(6) 0.035(5) 0.015(4) 0.007(4) 0.008(4)
C145 0.029(5) 0.040(5) 0.031(5) 0.010(4) 0.008(4) 0.000(4)
C146 0.027(5) 0.040(5) 0.045(6) 0.009(4) 0.006(4) 0.009(4)
O147 0.031(3) 0.038(3) 0.036(3) 0.003(3) 0.006(3) -0.003(3)
N151 0.034(4) 0.034(4) 0.034(4) 0.003(3) 0.010(3) 0.000(3)
C152 0.035(5) 0.039(6) 0.040(5) 0.010(4) 0.008(4) -0.007(4)
C153 0.049(6) 0.041(6) 0.041(6) -0.003(5) 0.016(5) 0.003(5)
C154 0.060(7) 0.043(6) 0.043(6) -0.007(5) 0.016(5) -0.003(5)
C155 0.049(6) 0.056(7) 0.031(5) -0.007(5) 0.004(4) -0.015(5)
C156 0.034(5) 0.044(6) 0.030(5) 0.001(4) 0.010(4) -0.001(4)
N161 0.026(4) 0.049(5) 0.045(5) 0.015(4) 0.002(4) 0.000(3)
C162 0.041(5) 0.036(5) 0.036(5) 0.004(4) 0.016(4) -0.001(4)
C163 0.049(6) 0.044(6) 0.059(7) 0.007(5) 0.010(5) 0.006(5)
C164 0.050(6) 0.060(7) 0.061(7) 0.026(6) 0.011(6) 0.023(5)
C165 0.029(5) 0.069(7) 0.053(6) 0.023(6) 0.007(5) 0.005(5)
C166 0.032(5) 0.059(7) 0.046(6) 0.003(5) 0.002(5) -0.002(5)
O200 0.039(4) 0.057(4) 0.024(3) 0.008(3) 0.006(3) -0.004(3)
C201 0.061(7) 0.057(7) 0.041(6) 0.013(5) 0.026(5) -0.010(5)
C202 0.137(13) 0.063(9) 0.046(7) 0.000(6) -0.033(8) 0.038(9)
O20A 0.035(10) 0.052(12) 0.044(11) 0.009(9) 0.007(8) -0.004(9)
O20B 0.046(8) 0.036(7) 0.059(8) 0.006(6) 0.001(6) -0.004(6)
C204 0.044(7) 0.126(12) 0.106(11) -0.049(9) -0.017(7) 0.015(7)
C205 0.064(7) 0.045(7) 0.072(8) -0.006(5) -0.018(6) 0.003(5)
O206 0.091(6) 0.047(4) 0.069(5) -0.003(4) -0.037(4) -0.001(4)
C207 0.070(8) 0.049(7) 0.065(7) -0.008(5) -0.014(6) 0.000(6)
C208 0.066(8) 0.057(7) 0.073(8) -0.011(6) -0.020(6) 0.014(6)
O209 0.063(5) 0.051(5) 0.085(6) 0.001(4) -0.012(4) 0.002(4)
C210 0.051(7) 0.060(8) 0.087(9) -0.020(6) -0.013(6) -0.015(6)
C211 0.052(7) 0.055(7) 0.068(7) -0.011(6) -0.016(6) -0.008(5)
O212 0.072(5) 0.051(4) 0.071(5) -0.001(4) -0.027(4) -0.010(4)
C213 0.055(6) 0.057(7) 0.038(6) -0.004(5) -0.005(5) -0.005(5)
C214 0.049(6) 0.080(8) 0.027(5) -0.014(5) 0.005(4) -0.003(5)
O215 0.027(3) 0.057(4) 0.025(3) -0.003(3) 0.000(3) -0.001(3)
O300 0.029(3) 0.047(4) 0.030(3) 0.009(3) -0.001(3) -0.001(3)
C301 0.041(5) 0.045(6) 0.036(5) 0.009(4) 0.005(4) 0.005(4)
C302 0.034(5) 0.055(6) 0.034(5) 0.014(5) 0.000(4) 0.008(4)
O303 0.046(4) 0.052(4) 0.038(4) -0.002(3) -0.014(3) 0.005(3)
C304 0.037(6) 0.066(7) 0.044(6) -0.002(5) -0.008(5) 0.013(5)
C305 0.039(6) 0.064(7) 0.050(6) -0.006(5) -0.011(5) 0.004(5)
O306 0.072(5) 0.055(5) 0.049(4) -0.009(3) 0.003(4) -0.003(4)
C307 0.066(7) 0.053(7) 0.066(7) -0.013(6) -0.004(6) -0.021(6)
C308 0.070(8) 0.059(7) 0.057(7) -0.012(6) -0.011(6) -0.004(6)
O309 0.051(4) 0.066(5) 0.043(4) -0.005(3) 0.004(3) -0.009(3)
C310 0.059(7) 0.046(6) 0.055(6) -0.008(5) 0.021(6) -0.010(5)
C311 0.062(7) 0.047(6) 0.037(5) 0.001(5) 0.022(5) -0.008(5)
O312 0.062(4) 0.040(4) 0.024(3) 0.001(3) 0.011(3) -0.010(3)
C313 0.054(6) 0.041(5) 0.027(5) 0.005(4) 0.009(4) 0.003(4)
C314 0.040(5) 0.047(6) 0.023(5) -0.006(4) -0.002(4) 0.000(4)
O315 0.030(3) 0.052(4) 0.018(3) -0.002(3) 0.005(2) -0.006(3)
Cl1 0.0350(12) 0.0448(14) 0.0438(13) 0.0008(11) -0.0012(10) -0.0023(10)
O1A 0.051(4) 0.049(4) 0.079(5) 0.005(4) 0.019(4) -0.002(3)
O1B 0.048(4) 0.066(5) 0.086(6) 0.037(4) -0.012(4) -0.001(4)
O1C 0.069(5) 0.071(5) 0.057(5) -0.020(4) -0.014(4) 0.002(4)
O1D 0.045(4) 0.062(5) 0.050(4) -0.007(3) 0.011(3) 0.001(3)
Cl3 0.0581(16) 0.0531(16) 0.0380(13) -0.0085(11) -0.0059(12) 0.0034(13)
O3A 0.069(5) 0.102(7) 0.063(5) -0.027(5) -0.014(4) -0.020(5)
O3B 0.082(5) 0.057(5) 0.057(5) 0.008(4) 0.011(4) -0.012(4)
O3C 0.093(6) 0.064(5) 0.062(5) 0.012(4) 0.010(4) 0.026(5)
O3D 0.055(4) 0.071(5) 0.049(4) -0.020(4) 0.012(3) -0.007(4)
Cl4A 0.056(4) 0.042(2) 0.061(3) -0.0013(18) 0.008(2) -0.024(2)
O4A 0.057(7) 0.056(7) 0.160(12) -0.025(7) 0.017(7) -0.007(5)
O4B 0.110(7) 0.052(5) 0.121(8) -0.016(5) -0.009(6) 0.034(5)
O4C 0.171(11) 0.134(9) 0.056(6) -0.002(6) -0.009(7) -0.007(8)
O4D 0.059(5) 0.051(5) 0.082(5) -0.008(4) -0.005(4) -0.003(4)
Cl4B 0.043(10) 0.093(12) 0.078(10) 0.010(8) 0.015(8) -0.046(9)
O4E 0.06(2) 0.054(18) 0.09(2) 0.011(16) 0.042(17) 0.012(15)
O4F 0.110(7) 0.052(5) 0.121(8) -0.016(5) -0.009(6) 0.034(5)
O4G 0.171(11) 0.134(9) 0.056(6) -0.002(6) -0.009(7) -0.007(8)
O4H 0.059(5) 0.051(5) 0.082(5) -0.008(4) -0.005(4) -0.003(4)
Cl5 0.0606(19) 0.112(3) 0.0544(18) 0.0219(17) 0.0063(15) -0.0090(18)
O5A 0.098(9) 0.114(9) 0.288(18) 0.058(10) -0.098(10) -0.023(7)
O5B 0.085(7) 0.184(12) 0.149(10) 0.010(9) 0.061(7) -0.041(8)
O5C 0.265(17) 0.121(9) 0.095(8) -0.039(7) 0.089(10) -0.062(10)
O5D 0.134(9) 0.109(8) 0.073(6) 0.000(5) -0.001(6) 0.058(7)

loop_
_atom_type_symbol
_atom_type_description
_atom_type_scat_dispersion_real
_atom_type_scat_dispersion_imag
_atom_type_scat_source
C C 0.0033 0.0016 'International Tables Vol C Tables 4.2.6.8 and 6.1.1.4'
H H 0.0000 0.0000 'International Tables Vol C Tables 4.2.6.8 and 6.1.1.4'
N N 0.0061 0.0033 'International Tables Vol C Tables 4.2.6.8 and 6.1.1.4'
O O 0.0106 0.0060 'International Tables Vol C Tables 4.2.6.8 and 6.1.1.4'
S S 0.1246 0.1234 'International Tables Vol C Tables 4.2.6.8 and 6.1.1.4'
Cu Cu 0.3201 1.2651 'International Tables Vol C Tables 4.2.6.8 and 6.1.1.4'
Zn Zn 0.2839 1.4301 'International Tables Vol C Tables 4.2.6.8 and 6.1.1.4'
Cl Cl 0.1484 0.1585 'International Tables Vol C Tables 4.2.6.8 and 6.1.1.4'

loop_
_geom_angle_atom_site_label_1
_geom_angle_atom_site_label_2
_geom_angle_atom_site_label_3
_geom_angle
_geom_angle_site_symmetry_1
_geom_angle_site_symmetry_3
_geom_angle_publ_flag
N41 Cu1 N121 130.2(3) . . ?
N41 Cu1 N51 81.8(3) . . ?
N121 Cu1 N51 116.7(3) . . ?
N41 Cu1 N131 120.6(3) . . ?
N121 Cu1 N131 82.9(3) . . ?
N51 Cu1 N131 131.3(3) . . ?
N101 Zn1 N21 175.9(3) . . ?
N101 Zn1 N11 102.4(3) . . ?
N21 Zn1 N11 75.3(3) . . ?
N101 Zn1 N91 76.1(3) . . ?
N21 Zn1 N91 107.3(3) . . ?
N11 Zn1 N91 93.8(3) . . ?
N101 Zn1 N31 106.2(3) . . ?
N21 Zn1 N31 76.3(3) . . ?
N11 Zn1 N31 151.3(3) . . ?
N91 Zn1 N31 90.9(3) . . ?
N101 Zn1 N111 75.0(3) . . ?
N21 Zn1 N111 101.5(3) . . ?
N11 Zn1 N111 89.8(2) . . ?
N91 Zn1 N111 150.9(3) . . ?
N31 Zn1 N111 99.7(2) . . ?
N151 Zn2 N71 178.6(3) . . ?
N151 Zn2 N81 104.6(3) . . ?
N71 Zn2 N81 75.8(3) . . ?
N151 Zn2 N161 75.3(3) . . ?
N71 Zn2 N161 106.0(3) . . ?
N81 Zn2 N161 93.0(3) . . ?
N151 Zn2 N61 103.8(3) . . ?
N71 Zn2 N61 75.9(3) . . ?
N81 Zn2 N61 151.5(3) . . ?
N161 Zn2 N61 91.8(3) . . ?
N151 Zn2 N141 75.9(3) . . ?
N71 Zn2 N141 102.8(3) . . ?
N81 Zn2 N141 92.4(2) . . ?
N161 Zn2 N141 151.2(3) . . ?
N61 Zn2 N141 96.8(2) . . ?
C16 N11 C12 119.7(8) . . ?
C16 N11 Zn1 124.9(6) . . ?
C12 N11 Zn1 115.4(6) . . ?
N11 C12 C13 120.9(9) . . ?
N11 C12 C22 114.4(7) . . ?
C13 C12 C22 124.7(9) . . ?
C12 C13 C14 120.0(10) . . ?
C13 C14 C15 118.7(9) . . ?
C14 C15 C16 119.3(9) . . ?
N11 C16 C15 121.4(9) . . ?
C22 N21 C26 122.0(8) . . ?
C22 N21 Zn1 118.9(6) . . ?
C26 N21 Zn1 118.7(6) . . ?
N21 C22 C23 120.3(8) . . ?
N21 C22 C12 115.6(8) . . ?
C23 C22 C12 124.0(9) . . ?
C24 C23 C22 117.7(10) . . ?
C23 C24 C25 122.1(10) . . ?
C26 C25 C24 116.2(9) . . ?
N21 C26 C25 121.6(8) . . ?
N21 C26 C32 112.4(7) . . ?
C25 C26 C32 125.9(8) . . ?
C32 N31 C35 111.4(7) . . ?
C32 N31 Zn1 111.3(6) . . ?
C35 N31 Zn1 137.3(6) . . ?
N31 C32 C26 121.0(7) . . ?
N31 C32 S33 114.0(7) . . ?
C26 C32 S33 125.0(6) . . ?
C34 S33 C32 89.6(4) . . ?
C35 C34 S33 110.6(6) . . ?
C34 C35 N31 114.4(8) . . ?
C34 C35 C36 125.8(8) . . ?
N31 C35 C36 119.8(7) . . ?
O37 C36 C35 112.3(7) . . ?
C47 O37 C36 111.3(6) . . ?
C46 N41 C42 119.6(7) . . ?
C46 N41 Cu1 124.5(5) . . ?
C42 N41 Cu1 112.1(5) . . ?
N41 C42 C43 120.4(8) . . ?
N41 C42 C52 113.3(7) . . ?
C43 C42 C52 126.0(8) . . ?
O200 C43 C42 116.7(8) . . ?
O200 C43 C44 123.9(8) . . ?
C42 C43 C44 119.4(8) . . ?
C45 C44 C43 118.5(9) . . ?
C44 C45 C46 120.8(9) . . ?
N41 C46 C45 120.9(8) . . ?
N41 C46 C47 116.2(8) . . ?
C45 C46 C47 122.9(9) . . ?
O37 C47 C46 108.8(7) . . ?
C52 N51 C56 119.8(7) . . ?
C52 N51 Cu1 112.0(5) . . ?
C56 N51 Cu1 124.6(5) . . ?
N51 C52 C53 121.0(8) . . ?
N51 C52 C42 113.8(7) . . ?
C53 C52 C42 125.2(7) . . ?
O215 C53 C54 124.8(8) . . ?
O215 C53 C52 117.6(8) . . ?
C54 C53 C52 117.5(8) . . ?
C55 C54 C53 121.0(9) . . ?
C54 C55 C56 119.4(9) . . ?
N51 C56 C55 120.8(8) . . ?
N51 C56 C57 116.1(8) . . ?
C55 C56 C57 123.1(9) . . ?
O67 C57 C56 107.8(7) . . ?
C62 N61 C65 110.9(8) . . ?
C62 N61 Zn2 112.1(6) . . ?
C65 N61 Zn2 136.9(6) . . ?
N61 C62 C76 120.9(8) . . ?
N61 C62 S63 114.6(7) . . ?
C76 C62 S63 124.5(7) . . ?
C64 S63 C62 89.7(5) . . ?
C65 C64 S63 110.3(8) . . ?
C64 C65 N61 114.5(9) . . ?
C64 C65 C66 125.2(9) . . ?
N61 C65 C66 120.3(8) . . ?
O67 C66 C65 112.5(7) . . ?
C57 O67 C66 110.1(7) . . ?
C72 N71 C76 121.1(8) . . ?
C72 N71 Zn2 119.7(6) . . ?
C76 N71 Zn2 119.0(6) . . ?
N71 C72 C73 120.4(9) . . ?
N71 C72 C82 114.6(8) . . ?
C73 C72 C82 125.0(9) . . ?
C74 C73 C72 117.9(10) . . ?
C75 C74 C73 120.5(10) . . ?
C76 C75 C74 119.8(10) . . ?
C75 C76 N71 120.2(10) . . ?
C75 C76 C62 127.9(10) . . ?
N71 C76 C62 111.9(8) . . ?
C86 N81 C82 118.7(8) . . ?
C86 N81 Zn2 125.7(6) . . ?
C82 N81 Zn2 115.6(6) . . ?
N81 C82 C83 121.8(9) . . ?
N81 C82 C72 114.2(8) . . ?
C83 C82 C72 124.0(9) . . ?
C84 C83 C82 118.7(9) . . ?
C83 C84 C85 120.1(9) . . ?
C84 C85 C86 118.3(9) . . ?
N81 C86 C85 122.4(9) . . ?
C96 N91 C92 119.6(9) . . ?
C96 N91 Zn1 126.2(7) . . ?
C92 N91 Zn1 114.2(6) . . ?
N91 C92 C93 120.9(10) . . ?
N91 C92 C102 115.8(8) . . ?
C93 C92 C102 123.3(10) . . ?
C94 C93 C92 117.8(12) . . ?
C93 C94 C95 121.6(11) . . ?
C94 C95 C96 117.6(11) . . ?
N91 C96 C95 122.5(11) . . ?
C106 N101 C102 120.1(8) . . ?
C106 N101 Zn1 120.4(6) . . ?
C102 N101 Zn1 119.0(6) . . ?
N101 C102 C103 120.6(9) . . ?
N101 C102 C92 114.3(9) . . ?
C103 C102 C92 125.0(10) . . ?
C104 C103 C102 119.2(10) . . ?
C103 C104 C105 120.6(10) . . ?
C106 C105 C104 117.7(10) . . ?
N101 C106 C105 121.8(9) . . ?
N101 C106 C112 112.8(8) . . ?
C105 C106 C112 125.4(9) . . ?
C112 N111 C115 110.3(7) . . ?
C112 N111 Zn1 111.3(6) . . ?
C115 N111 Zn1 138.0(6) . . ?
N111 C112 C106 120.1(8) . . ?
N111 C112 S113 115.0(7) . . ?
C106 C112 S113 124.9(7) . . ?
C114 S113 C112 89.6(4) . . ?
C115 C114 S113 111.0(7) . . ?
C114 C115 N111 114.1(8) . . ?
C114 C115 C116 125.2(9) . . ?
N111 C115 C116 120.6(8) . . ?
O117 C116 C115 110.7(7) . . ?
C127 O117 C116 112.3(6) . . ?
C126 N121 C122 118.5(7) . . ?
C126 N121 Cu1 127.2(6) . . ?
C122 N121 Cu1 110.2(5) . . ?
N121 C122 C123 120.8(8) . . ?
N121 C122 C132 114.4(7) . . ?
C123 C122 C132 124.7(7) . . ?
O300 C123 C124 126.0(8) . . ?
O300 C123 C122 114.0(7) . . ?
C124 C123 C122 119.7(8) . . ?
C123 C124 C125 118.0(8) . . ?
C126 C125 C124 119.9(9) . . ?
N121 C126 C125 122.2(8) . . ?
N121 C126 C127 116.5(8) . . ?
C125 C126 C127 121.3(9) . . ?
O117 C127 C126 109.3(7) . . ?
C136 N131 C132 119.8(7) . . ?
C136 N131 Cu1 126.4(5) . . ?
C132 N131 Cu1 110.2(5) . . ?
N131 C132 C133 121.1(8) . . ?
N131 C132 C122 114.2(7) . . ?
C133 C132 C122 124.7(7) . . ?
O315 C133 C134 126.5(7) . . ?
O315 C133 C132 115.9(7) . . ?
C134 C133 C132 117.5(8) . . ?
C135 C134 C133 120.6(8) . . ?
C136 C135 C134 119.5(8) . . ?
N131 C136 C135 120.9(8) . . ?
N131 C136 C137 115.8(7) . . ?
C135 C136 C137 123.3(8) . . ?
O147 C137 C136 108.9(6) . . ?
C142 N141 C145 111.1(7) . . ?
C142 N141 Zn2 111.3(5) . . ?
C145 N141 Zn2 137.5(6) . . ?
N141 C142 C156 120.0(8) . . ?
N141 C142 S143 114.9(7) . . ?
C156 C142 S143 125.1(7) . . ?
C142 S143 C144 89.5(4) . . ?
C145 C144 S143 110.6(7) . . ?
C144 C145 N141 113.9(8) . . ?
C144 C145 C146 125.4(8) . . ?
N141 C145 C146 120.7(7) . . ?
O147 C146 C145 111.4(7) . . ?
C137 O147 C146 111.6(6) . . ?
C156 N151 C152 120.3(8) . . ?
C156 N151 Zn2 119.8(6) . . ?
C152 N151 Zn2 119.8(6) . . ?
N151 C152 C153 120.2(8) . . ?
N151 C152 C162 115.0(8) . . ?
C153 C152 C162 124.7(8) . . ?
C154 C153 C152 118.8(9) . . ?
C153 C154 C155 121.3(9) . . ?
C154 C155 C156 116.9(9) . . ?
N151 C156 C155 122.5(9) . . ?
N151 C156 C142 112.9(8) . . ?
C155 C156 C142 124.5(8) . . ?
C166 N161 C162 118.4(8) . . ?
C166 N161 Zn2 126.9(7) . . ?
C162 N161 Zn2 114.6(6) . . ?
N161 C162 C163 120.7(9) . . ?
N161 C162 C152 114.9(8) . . ?
C163 C162 C152 124.4(9) . . ?
C164 C163 C162 119.6(10) . . ?
C163 C164 C165 120.3(9) . . ?
C166 C165 C164 117.2(9) . . ?
N161 C166 C165 123.7(10) . . ?
C43 O200 C201 119.4(7) . . ?
O200 C201 C202 111.5(9) . . ?
O20A C202 O20B 44.2(9) . . ?
O20A C202 C201 116.5(13) . . ?
O20B C202 C201 115.0(11) . . ?
C202 O20A C204 108.6(14) . . ?
C202 O20B C204 114.1(13) . . ?
O20B C204 C205 121.7(12) . . ?
O20B C204 O20A 35.6(7) . . ?
C205 C204 O20A 92.9(11) . . ?
O206 C205 C204 113.8(10) . . ?
C207 O206 C205 113.1(8) . . ?
O206 C207 C208 110.2(9) . . ?
O209 C208 C207 107.9(10) . . ?
C210 O209 C208 113.6(9) . . ?
O209 C210 C211 114.5(10) . . ?
O212 C211 C210 113.9(9) . . ?
C213 O212 C211 113.7(8) . . ?
O212 C213 C214 106.9(8) . . ?
O215 C214 C213 106.9(8) . . ?
C53 O215 C214 116.8(7) . . ?
C123 O300 C301 118.9(7) . . ?
O300 C301 C302 107.4(7) . . ?
O303 C302 C301 110.4(7) . . ?
C302 O303 C304 112.7(7) . . ?
O303 C304 C305 110.0(8) . . ?
O306 C305 C304 110.0(8) . . ?
C305 O306 C307 110.6(8) . . ?
O306 C307 C308 108.9(9) . . ?
O309 C308 C307 108.6(8) . . ?
C310 O309 C308 115.2(8) . . ?
O309 C310 C311 107.5(8) . . ?
O312 C311 C310 108.9(8) . . ?
C313 O312 C311 114.8(6) . . ?
O312 C313 C314 112.2(7) . . ?
O315 C314 C313 104.4(7) . . ?
C133 O315 C314 119.2(6) . . ?
O1C Cl1 O1A 111.1(5) . . ?
O1C Cl1 O1B 110.1(5) . . ?
O1A Cl1 O1B 108.9(4) . . ?
O1C Cl1 O1D 109.3(4) . . ?
O1A Cl1 O1D 109.1(4) . . ?
O1B Cl1 O1D 108.3(4) . . ?
O2B Cl2A O2A 111.9(12) . . ?
O2B Cl2A O2C 108.7(9) . . ?
O2A Cl2A O2C 108.6(11) . . ?
O2B Cl2A O2D 108.7(10) . . ?
O2A Cl2A O2D 111.7(12) . . ?
O2C Cl2A O2D 107.2(10) . . ?
O2H Cl2B O2F 109.3(10) . . ?
O2H Cl2B O2G 108.7(12) . . ?
O2F Cl2B O2G 111.7(11) . . ?
O2H Cl2B O2E 109.1(10) . . ?
O2F Cl2B O2E 108.6(9) . . ?
O2G Cl2B O2E 109.4(11) . . ?
O3C Cl3 O3A 110.7(5) . . ?
O3C Cl3 O3D 110.2(5) . . ?
O3A Cl3 O3D 109.5(5) . . ?
O3C Cl3 O3B 109.1(5) . . ?
O3A Cl3 O3B 108.3(5) . . ?
O3D Cl3 O3B 108.9(4) . . ?
O4D Cl4A O4C 115.3(6) . . ?
O4D Cl4A O4B 114.5(6) . . ?
O4C Cl4A O4B 114.7(6) . . ?
O4D Cl4A O4A 105.9(6) . . ?
O4C Cl4A O4A 102.6(8) . . ?
O4B Cl4A O4A 101.7(7) . . ?
O5A Cl5 O5B 115.9(8) . . ?
O5A Cl5 O5D 108.5(7) . . ?
O5B Cl5 O5D 117.8(7) . . ?
O5A Cl5 O5C 103.3(10) . . ?
O5B Cl5 O5C 104.1(8) . . ?
O5D Cl5 O5C 105.5(7) . . ?
N400 C401 C402 178(2) . . ?
N403 C404 C405 178.4(12) . . ?
N406 C407 C408 177.3(15) . . ?
N409 C410 C411 174(2) . . ?
O414 C413 C412 110.9(15) . . ?
C415 O414 C413 112.1(12) . . ?
O414 C415 C416 109.2(14) . . ?
C417 C418 O419 109.8(14) . . ?
C418 O419 C420 117.1(13) . . ?
C421 C420 O419 108.0(15) . . ?

loop_
_geom_bond_atom_site_label_1
_geom_bond_atom_site_label_2
_geom_bond_distance
_geom_bond_site_symmetry_2
_geom_bond_publ_flag
Cu1 N41 2.020(7) . ?
Cu1 N121 2.027(7) . ?
Cu1 N51 2.030(7) . ?
Cu1 N131 2.043(6) . ?
Zn1 N101 2.066(7) . ?
Zn1 N21 2.086(7) . ?
Zn1 N11 2.179(7) . ?
Zn1 N91 2.183(8) . ?
Zn1 N31 2.199(7) . ?
Zn1 N111 2.255(7) . ?
Zn2 N151 2.073(7) . ?
Zn2 N71 2.081(7) . ?
Zn2 N81 2.174(7) . ?
Zn2 N161 2.201(7) . ?
Zn2 N61 2.217(7) . ?
Zn2 N141 2.228(7) . ?
N11 C16 1.328(11) . ?
N11 C12 1.354(12) . ?
C12 C13 1.372(12) . ?
C12 C22 1.471(12) . ?
C13 C14 1.374(13) . ?
C14 C15 1.377(13) . ?
C15 C16 1.389(12) . ?
N21 C22 1.329(11) . ?
N21 C26 1.332(11) . ?
C22 C23 1.392(13) . ?
C23 C24 1.369(14) . ?
C24 C25 1.400(14) . ?
C25 C26 1.382(13) . ?
C26 C32 1.465(12) . ?
N31 C32 1.305(11) . ?
N31 C35 1.369(11) . ?
C32 S33 1.723(8) . ?
S33 C34 1.694(9) . ?
C34 C35 1.365(12) . ?
C35 C36 1.509(12) . ?
C36 O37 1.430(10) . ?
O37 C47 1.405(10) . ?
N41 C46 1.348(11) . ?
N41 C42 1.371(10) . ?
C42 C43 1.377(12) . ?
C42 C52 1.481(12) . ?
C43 O200 1.364(10) . ?
C43 C44 1.396(13) . ?
C44 C45 1.368(13) . ?
C45 C46 1.368(13) . ?
C46 C47 1.518(12) . ?
N51 C52 1.348(10) . ?
N51 C56 1.358(11) . ?
C52 C53 1.413(12) . ?
C53 O215 1.355(10) . ?
C53 C54 1.377(13) . ?
C54 C55 1.363(13) . ?
C55 C56 1.383(13) . ?
C56 C57 1.496(12) . ?
C57 O67 1.402(11) . ?
N61 C62 1.299(11) . ?
N61 C65 1.393(12) . ?
C62 C76 1.465(14) . ?
C62 S63 1.722(10) . ?
S63 C64 1.709(11) . ?
C64 C65 1.360(13) . ?
C65 C66 1.495(13) . ?
C66 O67 1.421(10) . ?
N71 C72 1.327(12) . ?
N71 C76 1.368(11) . ?
C72 C73 1.399(13) . ?
C72 C82 1.503(13) . ?
C73 C74 1.381(15) . ?
C74 C75 1.370(16) . ?
C75 C76 1.349(13) . ?
N81 C86 1.332(11) . ?
N81 C82 1.357(11) . ?
C82 C83 1.375(13) . ?
C83 C84 1.371(14) . ?
C84 C85 1.376(14) . ?
C85 C86 1.381(13) . ?
N91 C96 1.329(12) . ?
N91 C92 1.350(13) . ?
C92 C93 1.428(14) . ?
C92 C102 1.476(14) . ?
C93 C94 1.367(17) . ?
C94 C95 1.371(17) . ?
C95 C96 1.408(15) . ?
N101 C106 1.345(11) . ?
N101 C102 1.347(12) . ?
C102 C103 1.394(14) . ?
C103 C104 1.359(15) . ?
C104 C105 1.397(15) . ?
C105 C106 1.381(13) . ?
C106 C112 1.450(13) . ?
N111 C112 1.310(11) . ?
N111 C115 1.390(11) . ?
C112 S113 1.714(9) . ?
S113 C114 1.697(10) . ?
C114 C115 1.363(12) . ?
C115 C116 1.506(12) . ?
C116 O117 1.450(10) . ?
O117 C127 1.386(10) . ?
N121 C126 1.338(12) . ?
N121 C122 1.367(10) . ?
C122 C123 1.397(11) . ?
C122 C132 1.475(11) . ?
C123 O300 1.357(9) . ?
C123 C124 1.374(12) . ?
C124 C125 1.393(13) . ?
C125 C126 1.374(13) . ?
C126 C127 1.505(12) . ?
N131 C136 1.345(11) . ?
N131 C132 1.361(10) . ?
C132 C133 1.401(11) . ?
C133 O315 1.350(10) . ?
C133 C134 1.378(12) . ?
C134 C135 1.378(12) . ?
C135 C136 1.376(12) . ?
C136 C137 1.490(12) . ?
C137 O147 1.424(10) . ?
N141 C142 1.308(11) . ?
N141 C145 1.390(11) . ?
C142 C156 1.475(12) . ?
C142 S143 1.706(9) . ?
S143 C144 1.717(10) . ?
C144 C145 1.359(12) . ?
C145 C146 1.485(12) . ?
C146 O147 1.445(10) . ?
N151 C156 1.327(11) . ?
N151 C152 1.334(11) . ?
C152 C153 1.403(13) . ?
C152 C162 1.478(12) . ?
C153 C154 1.362(13) . ?
C154 C155 1.369(14) . ?
C155 C156 1.393(12) . ?
N161 C166 1.348(11) . ?
N161 C162 1.355(11) . ?
C162 C163 1.381(13) . ?
C163 C164 1.366(14) . ?
C164 C165 1.387(15) . ?
C165 C166 1.363(13) . ?
O200 C201 1.438(11) . ?
C201 C202 1.505(16) . ?
C202 O20A 1.155(19) . ?
C202 O20B 1.339(16) . ?
O20A C204 1.64(2) . ?
O20B C204 1.384(16) . ?
C204 C205 1.503(17) . ?
C205 O206 1.441(13) . ?
O206 C207 1.419(12) . ?
C207 C208 1.477(15) . ?
C208 O209 1.462(13) . ?
O209 C210 1.363(12) . ?
C210 C211 1.460(15) . ?
C211 O212 1.438(12) . ?
O212 C213 1.396(12) . ?
C213 C214 1.469(13) . ?
C214 O215 1.456(10) . ?
O300 C301 1.429(10) . ?
C301 C302 1.473(12) . ?
C302 O303 1.382(11) . ?
O303 C304 1.423(11) . ?
C304 C305 1.490(14) . ?
C305 O306 1.416(12) . ?
O306 C307 1.432(12) . ?
C307 C308 1.469(15) . ?
C308 O309 1.420(12) . ?
O309 C310 1.404(11) . ?
C310 C311 1.480(14) . ?
C311 O312 1.443(11) . ?
O312 C313 1.433(10) . ?
C313 C314 1.506(12) . ?
C314 O315 1.433(9) . ?
Cl1 O1C 1.404(6) . ?
Cl1 O1A 1.419(6) . ?
Cl1 O1B 1.427(6) . ?
Cl1 O1D 1.434(6) . ?
Cl2A O2B 1.389(11) . ?
Cl2A O2A 1.415(13) . ?
Cl2A O2C 1.425(11) . ?
Cl2A O2D 1.435(11) . ?
Cl2B O2H 1.413(11) . ?
Cl2B O2F 1.419(11) . ?
Cl2B O2G 1.416(12) . ?
Cl2B O2E 1.427(11) . ?
Cl3 O3C 1.418(8) . ?
Cl3 O3A 1.423(7) . ?
Cl3 O3D 1.434(7) . ?
Cl3 O3B 1.458(7) . ?
Cl4A O4D 1.382(8) . ?
Cl4A O4C 1.382(9) . ?
Cl4A O4B 1.412(8) . ?
Cl4A O4A 1.451(10) . ?
Cl4B O4E 1.435(14) . ?
Cl5 O5A 1.336(10) . ?
Cl5 O5B 1.398(10) . ?
Cl5 O5D 1.432(10) . ?
Cl5 O5C 1.448(10) . ?
N400 C401 1.15(2) . ?
C401 C402 1.47(2) . ?
N403 C404 1.151(12) . ?
C404 C405 1.457(14) . ?
N406 C407 1.155(15) . ?
C407 C408 1.457(17) . ?
N409 C410 1.18(2) . ?
C410 C411 1.51(3) . ?
C412 C413 1.58(2) . ?
C413 O414 1.462(19) . ?
O414 C415 1.414(17) . ?
C415 C416 1.42(2) . ?
C417 C418 1.46(2) . ?
C418 O419 1.474(18) . ?
O419 C420 1.60(2) . ?
C420 C421 1.39(2) . ?
